data_7714451
loop_
_publ_author_name
'Liu, Lijia'
'Zhang, Chunyu'
'Zhang, Xuequan'
'Liu, Heng'
'Wang, Feng'

_publ_section_title
;
 Efficient and Well-Controlled Ring Opening Polymerization of Biobased
 Ethylene Brassylate by \a-Diimine FeCl3 Catalysts via a
 Coordination-Insertion Mechanism
;
_journal_name_full 'Dalton Transactions'
_journal_paper_doi 10.1039/D3DT02918B
_journal_year 2023
_chemical_formula_moiety 'C54 H44 Cl3 Fe N2, 0.5[CH2Cl2]'
_chemical_formula_sum 'C54 H44 Cl3 Fe N2'
_chemical_formula_weight 883.11
_space_group_crystal_system monoclinic
_space_group_IT_number 14
_space_group_name_Hall '-P 2ybc'
_space_group_name_H-M_alt 'P 1 21/c 1'
_atom_sites_solution_hydrogens geom
_atom_sites_solution_primary direct
_audit_creation_date 2021-12-28
_audit_creation_method
;
Olex2 1.5
(compiled 2021.12.09 svn.r5202d8cf for OlexSys, GUI svn.r6439)
;
_audit_update_record
;
2023-03-06 deposited with the CCDC.	2023-11-09 downloaded from the CCDC.
;
_cell_angle_alpha 90
_cell_angle_beta 92.536(2)
_cell_angle_gamma 90
_cell_formula_units_Z 4
_cell_length_a 9.0615(2)
_cell_length_b 18.6688(6)
_cell_length_c 28.0754(6)
_cell_measurement_reflns_used 7813
_cell_measurement_temperature 300
_cell_measurement_theta_max 71.7420
_cell_measurement_theta_min 3.8960
_cell_volume 4744.8(2)
_computing_cell_refinement 'CrysAlisPro 1.171.41.112a (Rigaku OD, 2021)'
_computing_data_collection 'CrysAlisPro 1.171.41.112a (Rigaku OD, 2021)'
_computing_data_reduction 'CrysAlisPro 1.171.41.112a (Rigaku OD, 2021)'
_computing_molecular_graphics 'Olex2 1.5 (Dolomanov et al., 2009)'
_computing_publication_material 'Olex2 1.5 (Dolomanov et al., 2009)'
_computing_structure_refinement 'SHELXL 2018/3 (Sheldrick, 2015)'
_computing_structure_solution 'SHELXS  (Sheldrick, 2008)'
_diffrn_ambient_temperature 300
_diffrn_detector 'Hybrid Pixel Array Detector'
_diffrn_detector_area_resol_mean 10.0000
_diffrn_detector_type HyPix
_diffrn_measured_fraction_theta_full 0.990
_diffrn_measured_fraction_theta_max 0.945
_diffrn_measurement_details
;
List of Runs (angles in degrees, time in seconds):

  # Type    Start    End  Width  t~exp~   \w     \q     \k     \f   Frames
#--------------------------------------------------------------------------
  1  \w    -52.00  24.00   1.00    1.50    --  -48.20  47.00  97.00   76
  2  \w   -118.00 -35.00   1.00    1.50    --  -48.20 -47.00 -51.00   83
  3  \w     35.00  99.00   1.00    1.50    --   48.20  47.00  97.00   64
  4  \w     -9.00  16.00   1.00    1.50    --   48.20 -47.00 -51.00   25
  5  \w   -113.00 -87.00   1.00    1.50    --  -48.20-125.00-120.00   26
  6  \w    -27.00  26.00   1.00    1.50    --  -48.20  19.00-120.00   53
  7  \w   -100.00 -74.00   1.00   20.00    --  -86.25 -47.00 -51.00   26
  8  \w    -52.00 -27.00   1.00   20.00    --  -86.25  47.00  97.00   25
  9  \w    -41.00 -15.00   1.00   20.00    --  -86.25  38.00-150.00   26
 10  \w    -43.00 -13.00   1.00   20.00    --  -86.25  38.00-180.00   30
 11  \w     94.00 178.00   1.00   20.00    --  106.49  47.00  97.00   84
 12  \w     35.00  65.00   1.00   20.00    --  106.49 -57.00-150.00   30
 13  \w     36.00  66.00   1.00   20.00    --  106.49 -57.00  30.00   30
 14  \w     35.00  60.00   1.00   20.00    --  106.49 -57.00  90.00   25
 15  \w     34.00 105.00   1.00   20.00    --  106.49 -77.00 -60.00   71
 16  \w     34.00 105.00   1.00   20.00    --  106.49 -77.00 120.00   71
 17  \w     97.00 178.00   1.00   20.00    --  106.49 125.00 -30.00   81
 18  \w     36.00 105.00   1.00   20.00    --  106.49 -77.00  30.00   69
 19  \w     93.00 178.00   1.00   20.00    --  106.49  38.00-180.00   85
;
_diffrn_measurement_device 'four-circle diffractometer'
_diffrn_measurement_device_type 'XtaLAB Synergy, Dualflex, HyPix'
_diffrn_measurement_method '\w scans'
_diffrn_orient_matrix_type 'CrysAlisPro convention (1999,Acta A55,543-557)'
_diffrn_orient_matrix_UB_11 -0.0786402000
_diffrn_orient_matrix_UB_12 0.0444978000
_diffrn_orient_matrix_UB_13 -0.0397589000
_diffrn_orient_matrix_UB_21 0.1506351000
_diffrn_orient_matrix_UB_22 0.0192986000
_diffrn_orient_matrix_UB_23 -0.0199508000
_diffrn_orient_matrix_UB_31 -0.0090382000
_diffrn_orient_matrix_UB_32 -0.0667821000
_diffrn_orient_matrix_UB_33 -0.0322065000
_diffrn_radiation_monochromator mirror
_diffrn_radiation_probe x-ray
_diffrn_radiation_type 'Cu K\a'
_diffrn_radiation_wavelength 1.54184
_diffrn_reflns_av_R_equivalents 0.0639
_diffrn_reflns_av_unetI/netI 0.0610
_diffrn_reflns_Laue_measured_fraction_full 0.990
_diffrn_reflns_Laue_measured_fraction_max 0.945
_diffrn_reflns_limit_h_max 10
_diffrn_reflns_limit_h_min -11
_diffrn_reflns_limit_k_max 19
_diffrn_reflns_limit_k_min -23
_diffrn_reflns_limit_l_max 33
_diffrn_reflns_limit_l_min -35
_diffrn_reflns_number 31028
_diffrn_reflns_point_group_measured_fraction_full 0.990
_diffrn_reflns_point_group_measured_fraction_max 0.945
_diffrn_reflns_theta_full 67.684
_diffrn_reflns_theta_max 76.521
_diffrn_reflns_theta_min 2.843
_diffrn_source 'micro-focus sealed X-ray tube'
_diffrn_source_type 'PhotonJet (Cu) X-ray Source'
_exptl_absorpt_coefficient_mu 4.379
_exptl_absorpt_correction_T_max 1.00000
_exptl_absorpt_correction_T_min 0.93622
_exptl_absorpt_correction_type multi-scan
_exptl_absorpt_process_details
;
CrysAlisPro 1.171.41.112a (Rigaku Oxford Diffraction, 2021)
Empirical absorption correction using spherical harmonics,
implemented in SCALE3 ABSPACK scaling algorithm.
;
_exptl_crystal_colour 'clear light black'
_exptl_crystal_colour_lustre clear
_exptl_crystal_colour_modifier light
_exptl_crystal_colour_primary black
_exptl_crystal_density_diffrn 1.236
_exptl_crystal_description needle
_exptl_crystal_F_000 1836
_exptl_crystal_size_max 0.1
_exptl_crystal_size_mid 0.03
_exptl_crystal_size_min 0.03
_refine_diff_density_max 1.382
_refine_diff_density_min -1.757
_refine_diff_density_rms 0.091
_refine_ls_extinction_method none
_refine_ls_goodness_of_fit_ref 1.108
_refine_ls_hydrogen_treatment constr
_refine_ls_matrix_type full
_refine_ls_number_parameters 582
_refine_ls_number_reflns 9435
_refine_ls_number_restraints 113
_refine_ls_restrained_S_all 1.176
_refine_ls_R_factor_all 0.1144
_refine_ls_R_factor_gt 0.0909
_refine_ls_shift/su_max 0.000
_refine_ls_shift/su_mean 0.000
_refine_ls_structure_factor_coef Fsqd
_refine_ls_weighting_details 'w=1/[\s^2^(Fo^2^)+(0.2000P)^2^] where P=(Fo^2^+2Fc^2^)/3'
_refine_ls_weighting_scheme calc
_refine_ls_wR_factor_gt 0.2760
_refine_ls_wR_factor_ref 0.2994
_reflns_Friedel_coverage 0.000
_reflns_number_gt 6537
_reflns_number_total 9435
_reflns_threshold_expression 'I > 2\s(I)'
_cod_data_source_file d3dt02918b2.cif
_cod_data_source_block llj_4
_cod_database_code 7714451
_shelx_shelxl_version_number 2018/3
_shelx_space_group_comment
;
The symmetry employed for this shelxl refinement is uniquely defined
by the following loop, which should always be used as a source of
symmetry information in preference to the above space-group names.
They are only intended as comments.
;
_shelx_estimated_absorpt_t_max 0.880
_shelx_estimated_absorpt_t_min 0.669
_olex2_refinement_description
;
1. Fixed Uiso
 At 1.2 times of:
  All C(H) groups
 At 1.5 times of:
  All C(H,H,H) groups
2. Restrained distances
 Cl3-Cl2 \\sim Cl3A-Cl2A
 with sigma of 0.02
 Cl2-Cl1 \\sim Cl2A-Cl1A
 with sigma of 0.02
 Cl1-Cl3 \\sim Cl1A-Cl3A
 with sigma of 0.02
 Fe1-Cl3 \\sim Fe1A-Cl3A
 with sigma of 0.02
 Fe1A-Cl2A \\sim Fe1-Cl2
 with sigma of 0.02
 Fe1-Cl1 \\sim Fe1A-Cl1A
 with sigma of 0.02
 Cl2-Cl3 \\sim Cl2A-Cl3A
 with sigma of 0.02
3. Uiso/Uaniso restraints and constraints
Fe1 \\sim Cl1 \\sim Cl2 \\sim Cl3 \\sim Fe1A \\sim Cl3A \\sim Cl2A \\sim Cl1A:
within 2A with sigma of 0.01 and sigma for terminal atoms of 0.02 within 2A
4. Rigid body (RIGU) restrains
 Fe1, Cl2, Cl3, Cl1, N2, N1
 with sigma for 1-2 distances of 0.001 and sigma for 1-3 distances of 0.002
 Fe1A, Cl2A, Cl1A, Cl3A, N2, N1
 with sigma for 1-2 distances of 0.001 and sigma for 1-3 distances of 0.002
5. Others
 Sof(Fe1A)=Sof(Cl3A)=Sof(Cl2A)=Sof(Cl1A)=1-FVAR(1)
 Sof(Fe1)=Sof(Cl1)=Sof(Cl2)=Sof(Cl3)=FVAR(1)
6.a Ternary CH refined with riding coordinates:
 C9(H9), C42(H42)
6.b Aromatic/amide H refined with riding coordinates:
 C3(H3), C5(H5), C11(H11), C12(H12), C13(H13), C14(H14), C15(H15), C17(H17),
 C18(H18), C19(H19), C20(H20), C21(H21), C24(H24), C25(H25), C26(H26), C28(H28),
  C29(H29), C30(H30), C36(H36), C38(H38), C44(H44), C45(H45), C46(H46),
 C47(H47), C48(H48), C50(H50), C51(H51), C52(H52), C53(H53), C54(H54)
6.c Idealised Me refined as rotating group:
 C7(H7A,H7B,H7C), C8(H8A,H8B,H8C), C40(H40A,H40B,H40C), C41(H41A,H41B,H41C)
;
_smtbx_masks_special_details
;
A solvent mask was calculated and 84 electrons were 
found in a volume of 654\%A^3^ in 1 void per unit cell. 
This is consistent with the presence of 
0.5[CH2Cl2] per Asymmetric Unit 
which account for 84 electrons 
per unit cell.
;
_smtbx_masks_void_probe_radius 1.2
_smtbx_masks_void_truncation_radius 1.2
_olex2_submission_special_instructions 'No special instructions were received'
_oxdiff_exptl_absorpt_empirical_details
;
Empirical correction (ABSPACK) includes:
- Absorption correction using spherical harmonics
- Frame scaling
;
_oxdiff_exptl_absorpt_empirical_full_max 1.323
_oxdiff_exptl_absorpt_empirical_full_min 0.695

loop_
_space_group_symop_operation_xyz
'x, y, z'
'-x, y+1/2, -z+1/2'
'-x, -y, -z'
'x, -y-1/2, z-1/2'

loop_
_atom_site_label
_atom_site_type_symbol
_atom_site_fract_x
_atom_site_fract_y
_atom_site_fract_z
_atom_site_U_iso_or_equiv
_atom_site_adp_type
_atom_site_occupancy
_atom_site_site_symmetry_order
_atom_site_calc_flag
_atom_site_refinement_flags_posn
_atom_site_refinement_flags_adp
_atom_site_refinement_flags_occupancy
_atom_site_disorder_assembly
_atom_site_disorder_group
Fe1 Fe 0.0811(3) 0.1837(2) 0.20876(10) 0.0540(7) Uani 0.584(5) 1 d D U P A 1
Cl1 Cl -0.1273(10) 0.2441(5) 0.2011(4) 0.075(2) Uani 0.584(5) 1 d D U P A 1
Cl2 Cl 0.0766(5) 0.1006(2) 0.15018(11) 0.1249(16) Uani 0.584(5) 1 d D U P A 1
Cl3 Cl 0.0966(4) 0.09000(14) 0.24077(14) 0.0901(12) Uani 0.584(5) 1 d D U P A 1
N1 N 0.2623(4) 0.2392(2) 0.17600(11) 0.0504(8) Uani 1 1 d . . . . .
N2 N 0.1907(4) 0.2664(2) 0.26690(11) 0.0581(9) Uani 1 1 d . . . . .
C1 C 0.3025(4) 0.2206(2) 0.12825(13) 0.0485(9) Uani 1 1 d . . . . .
C2 C 0.4175(5) 0.1724(2) 0.12318(15) 0.0559(10) Uani 1 1 d . . . . .
C3 C 0.4492(6) 0.1515(3) 0.07704(17) 0.0661(12) Uani 1 1 d . . . . .
H3 H 0.524086 0.118334 0.072845 0.079 Uiso 1 1 calc R U . . .
C4 C 0.3718(6) 0.1789(3) 0.03699(17) 0.0701(13) Uani 1 1 d . . . . .
C5 C 0.2592(5) 0.2272(3) 0.04385(15) 0.0618(12) Uani 1 1 d . . . . .
H5 H 0.207656 0.245929 0.017320 0.074 Uiso 1 1 calc R U . . .
C6 C 0.2199(4) 0.2489(2) 0.08930(13) 0.0508(9) Uani 1 1 d . . . . .
C7 C 0.5043(6) 0.1435(3) 0.16538(19) 0.0689(12) Uani 1 1 d . . . . .
H7A H 0.563267 0.181119 0.179765 0.103 Uiso 1 1 calc R U . . .
H7B H 0.567606 0.105677 0.155346 0.103 Uiso 1 1 calc R U . . .
H7C H 0.437970 0.125215 0.188163 0.103 Uiso 1 1 calc R U . . .
C8 C 0.4086(8) 0.1563(5) -0.0123(2) 0.100(2) Uani 1 1 d . . . . .
H8A H 0.513744 0.157188 -0.015149 0.150 Uiso 1 1 calc R U . . .
H8B H 0.363059 0.188656 -0.035171 0.150 Uiso 1 1 calc R U . . .
H8C H 0.372431 0.108680 -0.018285 0.150 Uiso 1 1 calc R U . . .
C9 C 0.0991(4) 0.3035(2) 0.09733(13) 0.0485(9) Uani 1 1 d . . . . .
H9 H 0.049409 0.287088 0.125647 0.058 Uiso 1 1 calc R U . . .
C10 C 0.1656(4) 0.3768(2) 0.11070(13) 0.0493(9) Uani 1 1 d . . . . .
C11 C 0.1159(5) 0.4138(3) 0.14924(16) 0.0605(11) Uani 1 1 d . . . . .
H11 H 0.041164 0.394482 0.166954 0.073 Uiso 1 1 calc R U . . .
C12 C 0.1762(7) 0.4791(3) 0.1617(2) 0.0790(16) Uani 1 1 d . . . . .
H12 H 0.143274 0.503081 0.188270 0.095 Uiso 1 1 calc R U . . .
C13 C 0.2829(8) 0.5092(3) 0.1358(3) 0.0879(19) Uani 1 1 d . . . . .
H13 H 0.320692 0.554111 0.144034 0.105 Uiso 1 1 calc R U . . .
C14 C 0.3357(6) 0.4723(3) 0.0967(2) 0.0795(16) Uani 1 1 d . . . . .
H14 H 0.410198 0.492076 0.079192 0.095 Uiso 1 1 calc R U . . .
C15 C 0.2771(5) 0.4065(3) 0.08427(17) 0.0605(11) Uani 1 1 d . . . . .
H15 H 0.311865 0.381857 0.058248 0.073 Uiso 1 1 calc R U . . .
C16 C -0.0215(4) 0.3086(3) 0.05774(14) 0.0543(10) Uani 1 1 d . . . . .
C17 C -0.0056(5) 0.3479(3) 0.01665(15) 0.0615(11) Uani 1 1 d . . . . .
H17 H 0.082320 0.372188 0.012184 0.074 Uiso 1 1 calc R U . . .
C18 C -0.1192(6) 0.3518(3) -0.01809(16) 0.0725(14) Uani 1 1 d . . . . .
H18 H -0.106732 0.378395 -0.045638 0.087 Uiso 1 1 calc R U . . .
C19 C -0.2499(6) 0.3166(4) -0.01195(19) 0.0870(19) Uani 1 1 d . . . . .
H19 H -0.325498 0.318500 -0.035408 0.104 Uiso 1 1 calc R U . . .
C20 C -0.2676(6) 0.2787(5) 0.0289(2) 0.092(2) Uani 1 1 d . . . . .
H20 H -0.356631 0.255456 0.033580 0.111 Uiso 1 1 calc R U . . .
C21 C -0.1539(5) 0.2745(4) 0.06340(17) 0.0746(15) Uani 1 1 d . . . . .
H21 H -0.167397 0.248104 0.090954 0.089 Uiso 1 1 calc R U . . .
C22 C 0.3399(4) 0.2851(2) 0.19981(13) 0.0478(9) Uani 1 1 d . . . . .
C23 C 0.4647(4) 0.3312(2) 0.18945(13) 0.0480(9) Uani 1 1 d . . . . .
C24 C 0.5524(4) 0.3410(3) 0.15088(14) 0.0543(10) Uani 1 1 d . . . . .
H24 H 0.538711 0.312943 0.123653 0.065 Uiso 1 1 calc R U . . .
C25 C 0.6629(5) 0.3941(3) 0.15358(16) 0.0627(11) Uani 1 1 d . . . . .
H25 H 0.720511 0.401733 0.127455 0.075 Uiso 1 1 calc R U . . .
C26 C 0.6876(5) 0.4350(3) 0.19381(17) 0.0619(11) Uani 1 1 d . . . . .
H26 H 0.761669 0.469510 0.194481 0.074 Uiso 1 1 calc R U . . .
C27 C 0.6023(5) 0.4254(3) 0.23409(17) 0.0596(11) Uani 1 1 d . . . . .
C28 C 0.6182(7) 0.4630(3) 0.2777(2) 0.0742(14) Uani 1 1 d . . . . .
H28 H 0.692209 0.497219 0.282177 0.089 Uiso 1 1 calc R U . . .
C29 C 0.5231(7) 0.4486(3) 0.31365(19) 0.0798(16) Uani 1 1 d . . . . .
H29 H 0.534813 0.473961 0.342091 0.096 Uiso 1 1 calc R U . . .
C30 C 0.4096(6) 0.3976(3) 0.30926(16) 0.0725(14) Uani 1 1 d . . . . .
H30 H 0.346529 0.389784 0.333990 0.087 Uiso 1 1 calc R U . . .
C31 C 0.3941(5) 0.3594(3) 0.26743(14) 0.0577(11) Uani 1 1 d . . . . .
C32 C 0.2977(4) 0.3026(3) 0.24963(13) 0.0527(10) Uani 1 1 d . . . . .
C33 C 0.4920(5) 0.3743(2) 0.23050(14) 0.0511(9) Uani 1 1 d . . . . .
C34 C 0.1401(4) 0.2853(3) 0.31358(13) 0.0575(11) Uani 1 1 d . . . . .
C35 C 0.0548(5) 0.3467(3) 0.31777(16) 0.0678(14) Uani 1 1 d . . . . .
C36 C 0.0028(5) 0.3633(3) 0.36312(16) 0.0715(14) Uani 1 1 d . . . . .
H36 H -0.054594 0.404125 0.366547 0.086 Uiso 1 1 calc R U . . .
C37 C 0.0340(5) 0.3211(3) 0.40231(15) 0.0619(12) Uani 1 1 d . . . . .
C38 C 0.1198(5) 0.2597(3) 0.39648(13) 0.0560(11) Uani 1 1 d . . . . .
H38 H 0.141307 0.230373 0.422668 0.067 Uiso 1 1 calc R U . . .
C39 C 0.1738(4) 0.2412(3) 0.35227(13) 0.0505(9) Uani 1 1 d . . . . .
C40 C 0.0150(7) 0.3952(4) 0.27661(19) 0.0865(18) Uani 1 1 d . . . . .
H40A H 0.102706 0.417615 0.265751 0.130 Uiso 1 1 calc R U . . .
H40B H -0.052418 0.431334 0.286619 0.130 Uiso 1 1 calc R U . . .
H40C H -0.030917 0.367743 0.251124 0.130 Uiso 1 1 calc R U . . .
C41 C -0.0249(7) 0.3406(4) 0.45013(17) 0.0858(18) Uani 1 1 d . . . . .
H41A H 0.001059 0.389290 0.457762 0.129 Uiso 1 1 calc R U . . .
H41B H 0.017178 0.309311 0.474194 0.129 Uiso 1 1 calc R U . . .
H41C H -0.130497 0.335730 0.448805 0.129 Uiso 1 1 calc R U . . .
C42 C 0.2728(4) 0.1752(3) 0.34668(14) 0.0520(9) Uani 1 1 d . . . . .
H42 H 0.234554 0.150445 0.317923 0.062 Uiso 1 1 calc R U . . .
C43 C 0.4310(5) 0.1961(3) 0.33706(14) 0.0528(10) Uani 1 1 d . . . . .
C44 C 0.5067(5) 0.2476(3) 0.36312(18) 0.0642(12) Uani 1 1 d . . . . .
H44 H 0.458473 0.272562 0.386536 0.077 Uiso 1 1 calc R U . . .
C45 C 0.6535(6) 0.2635(4) 0.3553(2) 0.0765(14) Uani 1 1 d . . . . .
H45 H 0.703215 0.298148 0.373590 0.092 Uiso 1 1 calc R U . . .
C46 C 0.7253(6) 0.2268(4) 0.3199(2) 0.0836(18) Uani 1 1 d . . . . .
H46 H 0.823773 0.236550 0.314411 0.100 Uiso 1 1 calc R U . . .
C47 C 0.6495(6) 0.1762(4) 0.29319(19) 0.0770(16) Uani 1 1 d . . . . .
H47 H 0.696576 0.152599 0.268932 0.092 Uiso 1 1 calc R U . . .
C48 C 0.5046(5) 0.1597(3) 0.30173(15) 0.0610(11) Uani 1 1 d . . . . .
H48 H 0.455771 0.124241 0.283895 0.073 Uiso 1 1 calc R U . . .
C49 C 0.2620(5) 0.1216(2) 0.38735(14) 0.0513(9) Uani 1 1 d . . . . .
C50 C 0.3704(5) 0.1168(3) 0.42363(15) 0.0598(11) Uani 1 1 d . . . . .
H50 H 0.451744 0.147171 0.423686 0.072 Uiso 1 1 calc R U . . .
C51 C 0.3581(6) 0.0665(3) 0.46014(17) 0.0666(12) Uani 1 1 d . . . . .
H51 H 0.430877 0.063857 0.484486 0.080 Uiso 1 1 calc R U . . .
C52 C 0.2401(7) 0.0212(3) 0.46025(18) 0.0722(14) Uani 1 1 d . . . . .
H52 H 0.232917 -0.012515 0.484399 0.087 Uiso 1 1 calc R U . . .
C53 C 0.1321(7) 0.0257(3) 0.42465(19) 0.0716(13) Uani 1 1 d . . . . .
H53 H 0.050730 -0.004677 0.424764 0.086 Uiso 1 1 calc R U . . .
C54 C 0.1445(6) 0.0758(3) 0.38826(16) 0.0646(12) Uani 1 1 d . . . . .
H54 H 0.071235 0.078171 0.364053 0.078 Uiso 1 1 calc R U . . .
Fe1A Fe 0.0836(5) 0.2036(3) 0.22099(14) 0.0556(9) Uani 0.416(5) 1 d D U P A 2
Cl3A Cl 0.0337(3) 0.10219(15) 0.26594(9) 0.0512(9) Uani 0.416(5) 1 d D U P A 2
Cl2A Cl 0.1007(15) 0.0966(6) 0.1842(4) 0.223(4) Uani 0.416(5) 1 d D U P A 2
Cl1A Cl -0.1243(12) 0.2508(6) 0.1951(5) 0.069(2) Uani 0.416(5) 1 d D U P A 2

loop_
_atom_site_aniso_label
_atom_site_aniso_U_11
_atom_site_aniso_U_22
_atom_site_aniso_U_33
_atom_site_aniso_U_23
_atom_site_aniso_U_13
_atom_site_aniso_U_12
Fe1 0.0378(7) 0.0947(18) 0.0297(12) 0.0079(9) 0.0028(8) -0.0068(10)
Cl1 0.051(2) 0.109(3) 0.068(4) 0.038(2) 0.0153(18) 0.0077(19)
Cl2 0.162(3) 0.148(3) 0.0688(17) -0.0422(17) 0.0511(18) -0.092(2)
Cl3 0.093(2) 0.0746(15) 0.100(2) 0.0054(14) -0.0243(19) 0.0039(12)
N1 0.0419(16) 0.079(2) 0.0302(14) 0.0076(14) 0.0020(12) -0.0035(15)
N2 0.0417(17) 0.103(3) 0.0293(15) 0.0184(16) 0.0034(13) 0.0054(17)
C1 0.046(2) 0.067(2) 0.0322(17) -0.0007(16) 0.0025(15) -0.0107(18)
C2 0.056(2) 0.068(3) 0.044(2) -0.0016(19) 0.0056(18) -0.009(2)
C3 0.058(3) 0.087(3) 0.054(2) -0.014(2) 0.008(2) 0.000(2)
C4 0.058(3) 0.111(4) 0.041(2) -0.019(2) -0.0001(19) -0.002(3)
C5 0.048(2) 0.102(3) 0.035(2) -0.010(2) -0.0014(16) -0.010(2)
C6 0.0418(19) 0.078(3) 0.0324(17) -0.0008(17) 0.0005(15) -0.0161(18)
C7 0.066(3) 0.083(3) 0.058(3) 0.011(2) 0.005(2) 0.006(2)
C8 0.080(4) 0.171(7) 0.050(3) -0.033(4) 0.008(3) 0.021(4)
C9 0.0408(19) 0.074(3) 0.0299(17) 0.0006(16) -0.0015(14) -0.0093(17)
C10 0.0413(19) 0.070(2) 0.0350(17) 0.0051(17) -0.0112(14) -0.0058(17)
C11 0.060(3) 0.077(3) 0.043(2) -0.002(2) -0.0149(18) 0.003(2)
C12 0.086(4) 0.083(3) 0.065(3) -0.015(3) -0.028(3) 0.010(3)
C13 0.084(4) 0.079(3) 0.096(5) 0.002(3) -0.045(4) -0.014(3)
C14 0.068(3) 0.087(4) 0.081(4) 0.015(3) -0.016(3) -0.022(3)
C15 0.051(2) 0.080(3) 0.049(2) 0.003(2) -0.0078(18) -0.011(2)
C16 0.0367(19) 0.090(3) 0.0360(19) -0.0077(18) -0.0007(15) -0.0047(18)
C17 0.046(2) 0.102(3) 0.0361(19) 0.004(2) -0.0047(16) -0.005(2)
C18 0.059(3) 0.119(4) 0.038(2) -0.003(2) -0.0126(19) 0.007(3)
C19 0.046(3) 0.164(6) 0.049(3) -0.021(3) -0.012(2) 0.004(3)
C20 0.044(2) 0.176(6) 0.057(3) -0.019(4) -0.003(2) -0.022(3)
C21 0.049(2) 0.134(5) 0.041(2) -0.001(3) -0.0001(18) -0.027(3)
C22 0.0404(18) 0.074(3) 0.0286(16) 0.0086(16) 0.0017(14) 0.0040(18)
C23 0.0410(19) 0.071(2) 0.0318(17) 0.0030(16) -0.0038(14) 0.0005(17)
C24 0.0411(19) 0.089(3) 0.0329(18) 0.0019(18) -0.0008(15) -0.0057(19)
C25 0.047(2) 0.091(3) 0.050(2) 0.011(2) 0.0008(18) -0.010(2)
C26 0.054(2) 0.072(3) 0.058(3) 0.006(2) -0.010(2) -0.007(2)
C27 0.055(2) 0.068(3) 0.054(2) 0.003(2) -0.0107(19) 0.004(2)
C28 0.087(4) 0.071(3) 0.063(3) -0.004(2) -0.020(3) 0.001(3)
C29 0.101(4) 0.089(4) 0.048(3) -0.011(2) -0.016(3) 0.014(3)
C30 0.080(3) 0.099(4) 0.038(2) -0.008(2) -0.009(2) 0.012(3)
C31 0.054(2) 0.089(3) 0.0295(17) 0.0050(18) -0.0029(16) 0.009(2)
C32 0.042(2) 0.089(3) 0.0262(17) 0.0097(17) -0.0029(14) 0.0073(19)
C33 0.048(2) 0.067(2) 0.0373(19) 0.0036(17) -0.0039(16) 0.0077(18)
C34 0.0392(19) 0.106(3) 0.0271(17) 0.0088(19) 0.0021(14) 0.011(2)
C35 0.048(2) 0.115(4) 0.041(2) 0.020(2) 0.0045(17) 0.021(2)
C36 0.054(3) 0.118(4) 0.042(2) 0.011(2) 0.0015(19) 0.024(3)
C37 0.050(2) 0.102(4) 0.0341(19) 0.005(2) 0.0029(17) 0.017(2)
C38 0.045(2) 0.095(3) 0.0277(17) 0.0068(18) 0.0029(15) 0.009(2)
C39 0.0343(17) 0.086(3) 0.0313(17) 0.0114(17) 0.0012(14) 0.0044(17)
C40 0.079(4) 0.127(5) 0.053(3) 0.026(3) 0.001(2) 0.039(3)
C41 0.080(4) 0.138(5) 0.040(2) -0.001(3) 0.010(2) 0.037(4)
C42 0.042(2) 0.082(3) 0.0329(17) 0.0007(17) 0.0056(15) 0.0009(18)
C43 0.044(2) 0.079(3) 0.0355(19) 0.0123(18) 0.0046(15) 0.0054(19)
C44 0.040(2) 0.094(3) 0.059(3) 0.007(2) 0.0078(19) 0.002(2)
C45 0.049(3) 0.105(4) 0.075(3) 0.012(3) 0.002(2) -0.004(2)
C46 0.039(2) 0.141(5) 0.072(3) 0.035(4) 0.018(2) 0.007(3)
C47 0.049(3) 0.128(5) 0.055(3) 0.016(3) 0.017(2) 0.024(3)
C48 0.051(2) 0.095(3) 0.0369(19) 0.011(2) 0.0090(17) 0.018(2)
C49 0.047(2) 0.071(2) 0.0362(18) -0.0026(17) 0.0082(15) 0.0036(18)
C50 0.048(2) 0.088(3) 0.043(2) 0.006(2) 0.0014(17) 0.001(2)
C51 0.067(3) 0.088(3) 0.045(2) 0.011(2) 0.006(2) 0.013(3)
C52 0.101(4) 0.066(3) 0.051(3) 0.004(2) 0.020(3) 0.007(3)
C53 0.084(3) 0.074(3) 0.057(3) -0.010(2) 0.015(2) -0.012(3)
C54 0.066(3) 0.087(3) 0.041(2) -0.004(2) 0.0045(19) -0.011(2)
Fe1A 0.0494(12) 0.089(2) 0.0285(16) 0.0051(12) 0.0080(12) 0.0049(14)
Cl3A 0.0545(15) 0.0648(16) 0.0340(13) 0.0069(10) -0.0023(10) -0.0089(11)
Cl2A 0.262(9) 0.250(7) 0.160(6) 0.002(7) 0.040(7) 0.024(7)
Cl1A 0.042(2) 0.122(5) 0.042(2) 0.036(3) -0.003(2) -0.008(2)

loop_
_atom_type_symbol
_atom_type_description
_atom_type_scat_dispersion_real
_atom_type_scat_dispersion_imag
_atom_type_scat_source
C C 0.0181 0.0091 'International Tables Vol C Tables 4.2.6.8 and 6.1.1.4'
H H 0.0000 0.0000 'International Tables Vol C Tables 4.2.6.8 and 6.1.1.4'
Cl Cl 0.3639 0.7018 'International Tables Vol C Tables 4.2.6.8 and 6.1.1.4'
Fe Fe -1.1336 3.1974 'International Tables Vol C Tables 4.2.6.8 and 6.1.1.4'
N N 0.0311 0.0180 'International Tables Vol C Tables 4.2.6.8 and 6.1.1.4'

loop_
_geom_angle_atom_site_label_1
_geom_angle_atom_site_label_2
_geom_angle_atom_site_label_3
_geom_angle
_geom_angle_site_symmetry_1
_geom_angle_site_symmetry_3
_geom_angle_publ_flag
Cl1 Fe1 Cl2 107.0(3) . . ?
Cl1 Fe1 N2 93.7(3) . . ?
Cl2 Fe1 N2 156.9(2) . . ?
Cl3 Fe1 Cl1 122.9(3) . . ?
Cl3 Fe1 Cl2 73.77(18) . . ?
Cl3 Fe1 N1 125.1(2) . . ?
Cl3 Fe1 N2 103.86(17) . . ?
N1 Fe1 Cl1 112.0(4) . . ?
N1 Fe1 Cl2 90.49(15) . . ?
N1 Fe1 N2 71.84(15) . . ?
C1 N1 Fe1 120.2(3) . . ?
C1 N1 Fe1A 133.0(3) . . ?
C22 N1 Fe1 120.3(3) . . ?
C22 N1 C1 119.3(3) . . ?
C22 N1 Fe1A 107.7(3) . . ?
C32 N2 Fe1 111.8(3) . . ?
C32 N2 C34 118.9(4) . . ?
C32 N2 Fe1A 115.0(3) . . ?
C34 N2 Fe1 128.8(3) . . ?
C34 N2 Fe1A 124.8(3) . . ?
C2 C1 N1 118.1(4) . . ?
C2 C1 C6 122.8(4) . . ?
C6 C1 N1 119.0(4) . . ?
C1 C2 C3 117.6(4) . . ?
C1 C2 C7 121.6(4) . . ?
C3 C2 C7 120.8(5) . . ?
C2 C3 H3 119.1 . . ?
C2 C3 C4 121.9(5) . . ?
C4 C3 H3 119.1 . . ?
C3 C4 C8 121.1(5) . . ?
C5 C4 C3 118.4(4) . . ?
C5 C4 C8 120.6(5) . . ?
C4 C5 H5 118.8 . . ?
C4 C5 C6 122.4(4) . . ?
C6 C5 H5 118.8 . . ?
C1 C6 C9 120.1(3) . . ?
C5 C6 C1 116.9(4) . . ?
C5 C6 C9 122.9(4) . . ?
C2 C7 H7A 109.5 . . ?
C2 C7 H7B 109.5 . . ?
C2 C7 H7C 109.5 . . ?
H7A C7 H7B 109.5 . . ?
H7A C7 H7C 109.5 . . ?
H7B C7 H7C 109.5 . . ?
C4 C8 H8A 109.5 . . ?
C4 C8 H8B 109.5 . . ?
C4 C8 H8C 109.5 . . ?
H8A C8 H8B 109.5 . . ?
H8A C8 H8C 109.5 . . ?
H8B C8 H8C 109.5 . . ?
C6 C9 H9 105.7 . . ?
C6 C9 C10 110.9(3) . . ?
C6 C9 C16 115.5(3) . . ?
C10 C9 H9 105.7 . . ?
C16 C9 H9 105.7 . . ?
C16 C9 C10 112.5(4) . . ?
C11 C10 C9 120.0(4) . . ?
C11 C10 C15 119.3(4) . . ?
C15 C10 C9 120.7(4) . . ?
C10 C11 H11 119.9 . . ?
C10 C11 C12 120.3(5) . . ?
C12 C11 H11 119.9 . . ?
C11 C12 H12 119.5 . . ?
C13 C12 C11 121.1(6) . . ?
C13 C12 H12 119.5 . . ?
C12 C13 H13 120.3 . . ?
C12 C13 C14 119.5(5) . . ?
C14 C13 H13 120.3 . . ?
C13 C14 H14 120.1 . . ?
C15 C14 C13 119.9(6) . . ?
C15 C14 H14 120.1 . . ?
C10 C15 H15 120.0 . . ?
C14 C15 C10 120.0(5) . . ?
C14 C15 H15 120.0 . . ?
C17 C16 C9 123.0(4) . . ?
C21 C16 C9 119.2(4) . . ?
C21 C16 C17 117.8(4) . . ?
C16 C17 H17 119.5 . . ?
C16 C17 C18 120.9(4) . . ?
C18 C17 H17 119.5 . . ?
C17 C18 H18 119.9 . . ?
C19 C18 C17 120.2(5) . . ?
C19 C18 H18 119.9 . . ?
C18 C19 H19 120.3 . . ?
C20 C19 C18 119.3(5) . . ?
C20 C19 H19 120.3 . . ?
C19 C20 H20 119.8 . . ?
C19 C20 C21 120.4(5) . . ?
C21 C20 H20 119.8 . . ?
C16 C21 C20 121.3(5) . . ?
C16 C21 H21 119.3 . . ?
C20 C21 H21 119.3 . . ?
N1 C22 C23 134.7(4) . . ?
N1 C22 C32 118.4(4) . . ?
C23 C22 C32 106.8(4) . . ?
C24 C23 C22 135.3(4) . . ?
C24 C23 C33 118.4(4) . . ?
C33 C23 C22 106.3(3) . . ?
C23 C24 H24 120.6 . . ?
C23 C24 C25 118.8(4) . . ?
C25 C24 H24 120.6 . . ?
C24 C25 H25 119.2 . . ?
C26 C25 C24 121.7(4) . . ?
C26 C25 H25 119.2 . . ?
C25 C26 H26 119.5 . . ?
C25 C26 C27 121.0(4) . . ?
C27 C26 H26 119.5 . . ?
C26 C27 C28 126.4(5) . . ?
C33 C27 C26 116.7(4) . . ?
C33 C27 C28 116.9(5) . . ?
C27 C28 H28 120.2 . . ?
C29 C28 C27 119.5(5) . . ?
C29 C28 H28 120.2 . . ?
C28 C29 H29 118.4 . . ?
C28 C29 C30 123.1(5) . . ?
C30 C29 H29 118.4 . . ?
C29 C30 H30 120.9 . . ?
C31 C30 C29 118.3(5) . . ?
C31 C30 H30 120.9 . . ?
C30 C31 C32 135.3(5) . . ?
C30 C31 C33 118.5(5) . . ?
C33 C31 C32 106.1(4) . . ?
N2 C32 C22 117.5(4) . . ?
N2 C32 C31 134.7(4) . . ?
C31 C32 C22 107.8(3) . . ?
C23 C33 C31 112.9(4) . . ?
C27 C33 C23 123.4(4) . . ?
C27 C33 C31 123.7(4) . . ?
C35 C34 N2 118.4(4) . . ?
C39 C34 N2 119.7(4) . . ?
C39 C34 C35 121.8(4) . . ?
C34 C35 C36 117.8(4) . . ?
C34 C35 C40 123.3(4) . . ?
C36 C35 C40 118.9(5) . . ?
C35 C36 H36 118.9 . . ?
C37 C36 C35 122.1(5) . . ?
C37 C36 H36 118.9 . . ?
C36 C37 C38 118.2(4) . . ?
C36 C37 C41 120.4(5) . . ?
C38 C37 C41 121.4(4) . . ?
C37 C38 H38 119.2 . . ?
C39 C38 C37 121.6(4) . . ?
C39 C38 H38 119.2 . . ?
C34 C39 C38 118.4(4) . . ?
C34 C39 C42 120.4(4) . . ?
C38 C39 C42 121.2(4) . . ?
C35 C40 H40A 109.5 . . ?
C35 C40 H40B 109.5 . . ?
C35 C40 H40C 109.5 . . ?
H40A C40 H40B 109.5 . . ?
H40A C40 H40C 109.5 . . ?
H40B C40 H40C 109.5 . . ?
C37 C41 H41A 109.5 . . ?
C37 C41 H41B 109.5 . . ?
C37 C41 H41C 109.5 . . ?
H41A C41 H41B 109.5 . . ?
H41A C41 H41C 109.5 . . ?
H41B C41 H41C 109.5 . . ?
C39 C42 H42 106.0 . . ?
C43 C42 C39 111.8(4) . . ?
C43 C42 H42 106.0 . . ?
C43 C42 C49 113.2(3) . . ?
C49 C42 C39 113.1(3) . . ?
C49 C42 H42 106.0 . . ?
C44 C43 C42 122.5(4) . . ?
C44 C43 C48 118.5(4) . . ?
C48 C43 C42 119.0(4) . . ?
C43 C44 H44 119.2 . . ?
C43 C44 C45 121.6(5) . . ?
C45 C44 H44 119.2 . . ?
C44 C45 H45 120.4 . . ?
C44 C45 C46 119.3(6) . . ?
C46 C45 H45 120.4 . . ?
C45 C46 H46 120.3 . . ?
C47 C46 C45 119.4(5) . . ?
C47 C46 H46 120.3 . . ?
C46 C47 H47 119.5 . . ?
C46 C47 C48 121.0(5) . . ?
C48 C47 H47 119.5 . . ?
C43 C48 H48 119.9 . . ?
C47 C48 C43 120.2(5) . . ?
C47 C48 H48 119.9 . . ?
C50 C49 C42 121.8(4) . . ?
C54 C49 C42 120.0(4) . . ?
C54 C49 C50 118.2(4) . . ?
C49 C50 H50 119.8 . . ?
C49 C50 C51 120.4(5) . . ?
C51 C50 H50 119.8 . . ?
C50 C51 H51 119.8 . . ?
C52 C51 C50 120.4(5) . . ?
C52 C51 H51 119.8 . . ?
C51 C52 H52 120.1 . . ?
C51 C52 C53 119.7(5) . . ?
C53 C52 H52 120.1 . . ?
C52 C53 H53 120.1 . . ?
C52 C53 C54 119.8(5) . . ?
C54 C53 H53 120.1 . . ?
C49 C54 C53 121.5(5) . . ?
C49 C54 H54 119.3 . . ?
C53 C54 H54 119.3 . . ?
N1 Fe1A Cl3A 136.2(2) . . ?
N1 Fe1A Cl2A 86.4(3) . . ?
N2 Fe1A N1 80.9(2) . . ?
N2 Fe1A Cl3A 103.4(2) . . ?
N2 Fe1A Cl2A 141.8(4) . . ?
N2 Fe1A Cl1A 111.9(4) . . ?
Cl2A Fe1A Cl3A 63.1(3) . . ?
Cl1A Fe1A N1 109.5(5) . . ?
Cl1A Fe1A Cl3A 108.9(4) . . ?
Cl1A Fe1A Cl2A 106.4(5) . . ?

loop_
_geom_bond_atom_site_label_1
_geom_bond_atom_site_label_2
_geom_bond_distance
_geom_bond_site_symmetry_2
_geom_bond_publ_flag
Fe1 Cl1 2.202(6) . ?
Fe1 Cl2 2.261(4) . ?
Fe1 Cl3 1.969(4) . ?
Fe1 N1 2.179(4) . ?
Fe1 N2 2.427(5) . ?
N1 C1 1.447(5) . ?
N1 C22 1.280(6) . ?
N1 Fe1A 2.200(5) . ?
N2 C32 1.293(6) . ?
N2 C34 1.451(5) . ?
N2 Fe1A 1.966(6) . ?
C1 C2 1.388(7) . ?
C1 C6 1.401(6) . ?
C2 C3 1.395(6) . ?
C2 C7 1.494(7) . ?
C3 H3 0.9300 . ?
C3 C4 1.396(8) . ?
C4 C5 1.380(8) . ?
C4 C8 1.499(7) . ?
C5 H5 0.9300 . ?
C5 C6 1.400(6) . ?
C6 C9 1.520(6) . ?
C7 H7A 0.9600 . ?
C7 H7B 0.9600 . ?
C7 H7C 0.9600 . ?
C8 H8A 0.9600 . ?
C8 H8B 0.9600 . ?
C8 H8C 0.9600 . ?
C9 H9 0.9800 . ?
C9 C10 1.535(6) . ?
C9 C16 1.527(5) . ?
C10 C11 1.376(6) . ?
C10 C15 1.394(6) . ?
C11 H11 0.9300 . ?
C11 C12 1.376(8) . ?
C12 H12 0.9300 . ?
C12 C13 1.356(10) . ?
C13 H13 0.9300 . ?
C13 C14 1.399(10) . ?
C14 H14 0.9300 . ?
C14 C15 1.377(8) . ?
C15 H15 0.9300 . ?
C16 C17 1.380(6) . ?
C16 C21 1.373(6) . ?
C17 H17 0.9300 . ?
C17 C18 1.388(6) . ?
C18 H18 0.9300 . ?
C18 C19 1.372(8) . ?
C19 H19 0.9300 . ?
C19 C20 1.362(10) . ?
C20 H20 0.9300 . ?
C20 C21 1.386(7) . ?
C21 H21 0.9300 . ?
C22 C23 1.459(6) . ?
C22 C32 1.502(5) . ?
C23 C24 1.383(5) . ?
C23 C33 1.419(6) . ?
C24 H24 0.9300 . ?
C24 C25 1.410(7) . ?
C25 H25 0.9300 . ?
C25 C26 1.373(7) . ?
C26 H26 0.9300 . ?
C26 C27 1.409(7) . ?
C27 C28 1.413(7) . ?
C27 C33 1.382(7) . ?
C28 H28 0.9300 . ?
C28 C29 1.383(9) . ?
C29 H29 0.9300 . ?
C29 C30 1.403(9) . ?
C30 H30 0.9300 . ?
C30 C31 1.376(7) . ?
C31 C32 1.449(7) . ?
C31 C33 1.422(6) . ?
C34 C35 1.390(7) . ?
C34 C39 1.387(6) . ?
C35 C36 1.412(6) . ?
C35 C40 1.500(7) . ?
C36 H36 0.9300 . ?
C36 C37 1.372(7) . ?
C37 C38 1.400(7) . ?
C37 C41 1.511(6) . ?
C38 H38 0.9300 . ?
C38 C39 1.398(5) . ?
C39 C42 1.536(6) . ?
C40 H40A 0.9600 . ?
C40 H40B 0.9600 . ?
C40 H40C 0.9600 . ?
C41 H41A 0.9600 . ?
C41 H41B 0.9600 . ?
C41 H41C 0.9600 . ?
C42 H42 0.9800 . ?
C42 C43 1.522(6) . ?
C42 C49 1.524(6) . ?
C43 C44 1.374(7) . ?
C43 C48 1.396(6) . ?
C44 H44 0.9300 . ?
C44 C45 1.389(7) . ?
C45 H45 0.9300 . ?
C45 C46 1.392(9) . ?
C46 H46 0.9300 . ?
C46 C47 1.372(10) . ?
C47 H47 0.9300 . ?
C47 C48 1.381(7) . ?
C48 H48 0.9300 . ?
C49 C50 1.386(6) . ?
C49 C54 1.366(7) . ?
C50 H50 0.9300 . ?
C50 C51 1.399(7) . ?
C51 H51 0.9300 . ?
C51 C52 1.362(8) . ?
C52 H52 0.9300 . ?
C52 C53 1.370(8) . ?
C53 H53 0.9300 . ?
C53 C54 1.394(7) . ?
C54 H54 0.9300 . ?
Fe1A Cl3A 2.331(5) . ?
Fe1A Cl2A 2.258(11) . ?
Fe1A Cl1A 2.175(8) . ?

loop_
_geom_torsion_atom_site_label_1
_geom_torsion_atom_site_label_2
_geom_torsion_atom_site_label_3
_geom_torsion_atom_site_label_4
_geom_torsion
_geom_torsion_site_symmetry_1
_geom_torsion_site_symmetry_2
_geom_torsion_site_symmetry_3
_geom_torsion_site_symmetry_4
_geom_torsion_publ_flag
Fe1 N1 C1 C2 -96.1(4) . . . . ?
Fe1 N1 C1 C6 80.7(4) . . . . ?
Fe1 N1 C22 C23 -179.5(4) . . . . ?
Fe1 N1 C22 C32 -3.2(5) . . . . ?
Fe1 N2 C32 C22 -3.3(5) . . . . ?
Fe1 N2 C32 C31 176.9(4) . . . . ?
Fe1 N2 C34 C35 -95.9(5) . . . . ?
Fe1 N2 C34 C39 82.2(5) . . . . ?
N1 C1 C2 C3 176.1(4) . . . . ?
N1 C1 C2 C7 -3.7(6) . . . . ?
N1 C1 C6 C5 -177.5(4) . . . . ?
N1 C1 C6 C9 5.5(6) . . . . ?
N1 C22 C23 C24 -3.6(9) . . . . ?
N1 C22 C23 C33 175.3(5) . . . . ?
N1 C22 C32 N2 4.5(6) . . . . ?
N1 C22 C32 C31 -175.6(4) . . . . ?
N2 C34 C35 C36 178.2(5) . . . . ?
N2 C34 C35 C40 -1.3(8) . . . . ?
N2 C34 C39 C38 -178.1(4) . . . . ?
N2 C34 C39 C42 4.0(6) . . . . ?
C1 N1 C22 C23 4.9(7) . . . . ?
C1 N1 C22 C32 -178.9(4) . . . . ?
C1 C2 C3 C4 1.6(7) . . . . ?
C1 C6 C9 C10 74.0(5) . . . . ?
C1 C6 C9 C16 -156.5(4) . . . . ?
C2 C1 C6 C5 -0.8(6) . . . . ?
C2 C1 C6 C9 -177.8(4) . . . . ?
C2 C3 C4 C5 -1.1(8) . . . . ?
C2 C3 C4 C8 179.4(6) . . . . ?
C3 C4 C5 C6 -0.4(8) . . . . ?
C4 C5 C6 C1 1.3(7) . . . . ?
C4 C5 C6 C9 178.3(4) . . . . ?
C5 C6 C9 C10 -102.9(4) . . . . ?
C5 C6 C9 C16 26.6(6) . . . . ?
C6 C1 C2 C3 -0.7(6) . . . . ?
C6 C1 C2 C7 179.5(4) . . . . ?
C6 C9 C10 C11 -131.7(4) . . . . ?
C6 C9 C10 C15 48.0(5) . . . . ?
C6 C9 C16 C17 -82.1(6) . . . . ?
C6 C9 C16 C21 99.9(5) . . . . ?
C7 C2 C3 C4 -178.6(5) . . . . ?
C8 C4 C5 C6 179.1(6) . . . . ?
C9 C10 C11 C12 179.3(4) . . . . ?
C9 C10 C15 C14 -180.0(4) . . . . ?
C9 C16 C17 C18 -179.1(5) . . . . ?
C9 C16 C21 C20 178.8(6) . . . . ?
C10 C9 C16 C17 46.6(6) . . . . ?
C10 C9 C16 C21 -131.4(5) . . . . ?
C10 C11 C12 C13 1.5(7) . . . . ?
C11 C10 C15 C14 -0.3(7) . . . . ?
C11 C12 C13 C14 -2.0(8) . . . . ?
C12 C13 C14 C15 1.3(8) . . . . ?
C13 C14 C15 C10 -0.1(8) . . . . ?
C15 C10 C11 C12 -0.4(6) . . . . ?
C16 C9 C10 C11 97.2(4) . . . . ?
C16 C9 C10 C15 -83.1(5) . . . . ?
C16 C17 C18 C19 0.2(9) . . . . ?
C17 C16 C21 C20 0.7(9) . . . . ?
C17 C18 C19 C20 1.0(10) . . . . ?
C18 C19 C20 C21 -1.3(11) . . . . ?
C19 C20 C21 C16 0.5(11) . . . . ?
C21 C16 C17 C18 -1.0(8) . . . . ?
C22 N1 C1 C2 79.5(5) . . . . ?
C22 N1 C1 C6 -103.6(5) . . . . ?
C22 C23 C24 C25 177.6(5) . . . . ?
C22 C23 C33 C27 -179.5(4) . . . . ?
C22 C23 C33 C31 0.4(5) . . . . ?
C23 C22 C32 N2 -178.3(4) . . . . ?
C23 C22 C32 C31 1.6(4) . . . . ?
C23 C24 C25 C26 1.6(7) . . . . ?
C24 C23 C33 C27 -0.3(6) . . . . ?
C24 C23 C33 C31 179.6(4) . . . . ?
C24 C25 C26 C27 -0.3(7) . . . . ?
C25 C26 C27 C28 178.9(5) . . . . ?
C25 C26 C27 C33 -1.2(7) . . . . ?
C26 C27 C28 C29 178.4(5) . . . . ?
C26 C27 C33 C23 1.6(6) . . . . ?
C26 C27 C33 C31 -178.4(4) . . . . ?
C27 C28 C29 C30 0.2(8) . . . . ?
C28 C27 C33 C23 -178.6(4) . . . . ?
C28 C27 C33 C31 1.5(6) . . . . ?
C28 C29 C30 C31 1.0(8) . . . . ?
C29 C30 C31 C32 177.9(5) . . . . ?
C29 C30 C31 C33 -1.0(7) . . . . ?
C30 C31 C32 N2 -0.5(9) . . . . ?
C30 C31 C32 C22 179.7(5) . . . . ?
C30 C31 C33 C23 179.8(4) . . . . ?
C30 C31 C33 C27 -0.3(7) . . . . ?
C32 N2 C34 C35 75.0(6) . . . . ?
C32 N2 C34 C39 -106.9(5) . . . . ?
C32 C22 C23 C24 179.8(5) . . . . ?
C32 C22 C23 C33 -1.2(4) . . . . ?
C32 C31 C33 C23 0.6(5) . . . . ?
C32 C31 C33 C27 -179.5(4) . . . . ?
C33 C23 C24 C25 -1.3(6) . . . . ?
C33 C27 C28 C29 -1.5(7) . . . . ?
C33 C31 C32 N2 178.5(5) . . . . ?
C33 C31 C32 C22 -1.3(4) . . . . ?
C34 N2 C32 C22 -175.6(3) . . . . ?
C34 N2 C32 C31 4.6(7) . . . . ?
C34 C35 C36 C37 0.1(9) . . . . ?
C34 C39 C42 C43 67.8(5) . . . . ?
C34 C39 C42 C49 -163.0(4) . . . . ?
C35 C34 C39 C38 0.0(7) . . . . ?
C35 C34 C39 C42 -177.9(4) . . . . ?
C35 C36 C37 C38 -0.4(8) . . . . ?
C35 C36 C37 C41 -179.6(6) . . . . ?
C36 C37 C38 C39 0.4(8) . . . . ?
C37 C38 C39 C34 -0.3(7) . . . . ?
C37 C38 C39 C42 177.6(4) . . . . ?
C38 C39 C42 C43 -110.0(4) . . . . ?
C38 C39 C42 C49 19.1(6) . . . . ?
C39 C34 C35 C36 0.1(8) . . . . ?
C39 C34 C35 C40 -179.4(5) . . . . ?
C39 C42 C43 C44 46.8(5) . . . . ?
C39 C42 C43 C48 -135.8(4) . . . . ?
C39 C42 C49 C50 -102.4(5) . . . . ?
C39 C42 C49 C54 78.8(5) . . . . ?
C40 C35 C36 C37 179.6(6) . . . . ?
C41 C37 C38 C39 179.6(5) . . . . ?
C42 C43 C44 C45 176.8(5) . . . . ?
C42 C43 C48 C47 -178.2(4) . . . . ?
C42 C49 C50 C51 -179.2(4) . . . . ?
C42 C49 C54 C53 179.3(4) . . . . ?
C43 C42 C49 C50 26.0(6) . . . . ?
C43 C42 C49 C54 -152.8(4) . . . . ?
C43 C44 C45 C46 0.8(8) . . . . ?
C44 C43 C48 C47 -0.7(7) . . . . ?
C44 C45 C46 C47 0.4(9) . . . . ?
C45 C46 C47 C48 -1.8(9) . . . . ?
C46 C47 C48 C43 1.9(8) . . . . ?
C48 C43 C44 C45 -0.6(7) . . . . ?
C49 C42 C43 C44 -82.3(5) . . . . ?
C49 C42 C43 C48 95.1(5) . . . . ?
C49 C50 C51 C52 0.6(7) . . . . ?
C50 C49 C54 C53 0.5(7) . . . . ?
C50 C51 C52 C53 -0.7(8) . . . . ?
C51 C52 C53 C54 0.8(8) . . . . ?
C52 C53 C54 C49 -0.6(8) . . . . ?
C54 C49 C50 C51 -0.4(7) . . . . ?
Fe1A N1 C1 C2 -100.4(5) . . . . ?
Fe1A N1 C1 C6 76.4(5) . . . . ?
Fe1A N1 C22 C23 -175.2(4) . . . . ?
Fe1A N1 C22 C32 1.1(5) . . . . ?
Fe1A N2 C32 C22 -8.2(5) . . . . ?
Fe1A N2 C32 C31 172.1(4) . . . . ?
Fe1A N2 C34 C35 -91.2(6) . . . . ?
Fe1A N2 C34 C39 86.9(5) . . . . ?

loop_
_smtbx_masks_void_nr
_smtbx_masks_void_average_x
_smtbx_masks_void_average_y
_smtbx_masks_void_average_z
_smtbx_masks_void_volume
_smtbx_masks_void_count_electrons
_smtbx_masks_void_content
1 -0.859 0.000 0.000 326.8 42.3 '1 CH2Cl2'
2 -0.391 0.500 0.500 326.8 42.3 '1 CH2Cl2'
